data_4062949
_journal_name_full Organometallics
_journal_paper_doi 10.1021/om0497902
_journal_year 2004
_chemical_formula_sum 'C8 H5 O'
_chemical_formula_weight 117.12
_space_group_IT_number 14
_symmetry_cell_setting monoclinic
_symmetry_space_group_name_Hall '-P 2yn'
_symmetry_space_group_name_H-M 'P 1 21/n 1'
_cell_angle_alpha 90.0000(10)
_cell_angle_beta 114.399(2)
_cell_angle_gamma 90.0000(10)
_cell_formula_units_Z 4
_cell_length_a 9.4234(6)
_cell_length_b 5.9391(3)
_cell_length_c 10.9880(6)
_cell_measurement_temperature 293(2)
_cell_volume 560.04(5)
_diffrn_ambient_temperature 293(2)
_exptl_crystal_density_diffrn 1.389
_cod_depositor_comments
;
The following automatic conversions were performed:
'_symmetry_cell_setting' value 'Monoclinic' changed to 'monoclinic'
according to '/home/saulius/struct/CIF-dictionaries/cif_core.dic'
dictionary named 'cif_core.dic' version 2.4.1 from 2010-06-29.

Automatic conversion script
Id: cif_fix_enum 1527 2010-12-29 10:47:43Z saulius 
;
_cod_original_sg_symbol_H-M 'P 21/n'
_cod_database_code 4062949

loop_
_symmetry_equiv_pos_as_xyz
'x, y, z'
'x+1/2, -y+1/2, z+1/2'
'-x, -y, -z'
'-x-1/2, y-1/2, -z-1/2'

loop_
_atom_site_label
_atom_site_type_symbol
_atom_site_fract_x
_atom_site_fract_y
_atom_site_fract_z
_atom_site_U_iso_or_equiv
_atom_site_adp_type
_atom_site_occupancy
_atom_site_symmetry_multiplicity
_atom_site_calc_flag
_atom_site_refinement_flags
_atom_site_disorder_assembly
_atom_site_disorder_group
O1 O 0.33263(11) 0.31674(17) 0.45788(10) 0.0335(4) Uani 1 1 d . . .
C1 C 0.48110(16) 0.4030(3) 0.52925(14) 0.0303(4) Uani 1 1 d . . .
C2 C 0.56085(17) 0.2842(3) 0.64180(14) 0.0322(4) Uani 1 1 d . . .
H2 H 0.669(2) 0.317(3) 0.7073(19) 0.046(5) Uiso 1 1 d . . .
C3 C 0.45880(17) 0.1068(3) 0.64552(15) 0.0316(4) Uani 1 1 d . . .
C4 C 0.32077(17) 0.1343(3) 0.53049(15) 0.0314(4) Uani 1 1 d . . .
C5 C 0.46817(19) -0.0710(3) 0.73205(17) 0.0388(5) Uani 1 1 d . . .
H5 H 0.564(2) -0.096(3) 0.815(2) 0.050(5) Uiso 1 1 d . . .
C6 C 0.3412(2) -0.2133(3) 0.69908(17) 0.0408(5) Uani 1 1 d . . .
H6 H 0.346(2) -0.345(4) 0.758(2) 0.053(5) Uiso 1 1 d . . .
C7 C 0.2059(2) -0.1814(3) 0.58222(17) 0.0393(5) Uani 1 1 d . . .
H7 H 0.119(2) -0.287(3) 0.5625(18) 0.044(5) Uiso 1 1 d . . .
C8 C 0.19313(18) -0.0059(3) 0.49523(16) 0.0368(4) Uani 1 1 d . . .
H8 H 0.099(2) 0.023(3) 0.4126(19) 0.046(5) Uiso 1 1 d . . .

loop_
_atom_site_aniso_label
_atom_site_aniso_U_11
_atom_site_aniso_U_22
_atom_site_aniso_U_33
_atom_site_aniso_U_23
_atom_site_aniso_U_13
_atom_site_aniso_U_12
O1 0.0308(6) 0.0343(7) 0.0286(6) 0.0019(4) 0.0056(4) -0.0028(4)
C1 0.0276(8) 0.0310(9) 0.0283(8) -0.0036(6) 0.0076(6) -0.0021(6)
C2 0.0293(8) 0.0339(10) 0.0285(8) -0.0004(6) 0.0071(6) 0.0009(6)
C3 0.0315(8) 0.0320(9) 0.0301(8) -0.0004(6) 0.0115(6) 0.0036(6)
C4 0.0347(8) 0.0294(9) 0.0294(8) -0.0008(6) 0.0127(7) 0.0009(6)
C5 0.0379(9) 0.0400(10) 0.0366(9) 0.0067(7) 0.0135(8) 0.0059(7)
C6 0.0458(10) 0.0349(10) 0.0463(10) 0.0063(8) 0.0235(8) 0.0042(7)
C7 0.0414(9) 0.0347(10) 0.0455(10) -0.0046(7) 0.0216(8) -0.0053(7)
C8 0.0347(9) 0.0384(10) 0.0351(9) -0.0042(7) 0.0122(7) -0.0033(7)

loop_
_geom_bond_atom_site_label_1
_geom_bond_atom_site_label_2
_geom_bond_distance
_geom_bond_site_symmetry_2
_geom_bond_publ_flag
O1 C4 1.3771(19) . ?
O1 C1 1.3888(17) . ?
C1 C2 1.351(2) . ?
C1 C1 1.434(3) 3_666 ?
C2 C3 1.438(2) . ?
C3 C4 1.399(2) . ?
C3 C5 1.400(2) . ?
C4 C8 1.380(2) . ?
C5 C6 1.385(2) . ?
C6 C7 1.399(2) . ?
C7 C8 1.386(2) . ?
